data_2239986
loop_
_publ_author_name
'Raghuvarman, B.'
'Sivakumar, R.'
'Thanikachalam, V.'
'Aravindhan, S.'

_publ_section_title
;
 Crystal structures of
 (<i>E</i>)-(3-ethyl-1-methyl-2,6-diphenylpiperidin-4-ylidene)amino phenyl
 carbonate and
 (<i>E</i>)-(3-isopropyl-1-methyl-2,6-diphenylpiperidin-4-ylidene)amino
 phenyl carbonate
;
_journal_coeditor_code SU2763
_journal_issue 10
_journal_name_full 'Acta Crystallographica Section E'
_journal_page_first 199
_journal_page_last 202
_journal_paper_doi 10.1107/S1600536814018893
_journal_volume 70
_journal_year 2014
_chemical_formula_iupac 'C28 H30 N2 O3'
_chemical_formula_moiety 'C28 H30 N2 O3'
_chemical_formula_sum 'C28 H30 N2 O3'
_chemical_formula_weight 442.54
_chemical_name_systematic
;
(<i>E</i>)-(3-Isopropyl-1-methyl-2,6-diphenylpiperidin-4-ylidene)amino phenyl
carbonate
;
_space_group_IT_number 14
_symmetry_cell_setting monoclinic
_symmetry_space_group_name_Hall '-P 2ybc'
_symmetry_space_group_name_H-M 'P 1 21/c 1'
_atom_sites_solution_hydrogens geom
_atom_sites_solution_primary direct
_atom_sites_solution_secondary difmap
_audit_creation_method SHELXL-97
_cell_angle_alpha 90.00
_cell_angle_beta 94.997(2)
_cell_angle_gamma 90.00
_cell_formula_units_Z 4
_cell_length_a 10.3511(5)
_cell_length_b 23.9398(10)
_cell_length_c 10.0587(4)
_cell_measurement_reflns_used 2894
_cell_measurement_temperature 293(2)
_cell_measurement_theta_max 24.61
_cell_measurement_theta_min 2.61
_cell_volume 2483.11(19)
_computing_cell_refinement '<i>SAINT</i> (Bruker, 2008)'
_computing_data_collection '<i>APEX2</i> (Bruker, 2008)'
_computing_data_reduction '<i>SAINT</i> (Bruker, 2008)'
_computing_molecular_graphics '<i>PLATON</i> (Spek, 2009)'
_computing_publication_material '<i>SHELXL97</i> (Sheldrick, 2008) and <i>PLATON</i> (Spek, 2009)'
_computing_structure_refinement '<i>SHELXL97</i> (Sheldrick, 2008)'
_computing_structure_solution '<i>SHELXS97</i> (Sheldrick, 2008)'
_diffrn_ambient_temperature 293(2)
_diffrn_measured_fraction_theta_full 0.993
_diffrn_measured_fraction_theta_max 0.993
_diffrn_measurement_device_type 'Bruker SMART APEXII CCD'
_diffrn_measurement_method '\w and \f scans'
_diffrn_radiation_monochromator graphite
_diffrn_radiation_source 'fine-focus sealed tube'
_diffrn_radiation_type MoK\a
_diffrn_radiation_wavelength 0.71073
_diffrn_reflns_av_R_equivalents 0.0356
_diffrn_reflns_av_sigmaI/netI 0.0286
_diffrn_reflns_limit_h_max 11
_diffrn_reflns_limit_h_min -12
_diffrn_reflns_limit_k_max 28
_diffrn_reflns_limit_k_min -27
_diffrn_reflns_limit_l_max 11
_diffrn_reflns_limit_l_min -11
_diffrn_reflns_number 21076
_diffrn_reflns_theta_full 24.61
_diffrn_reflns_theta_max 24.61
_diffrn_reflns_theta_min 2.61
_exptl_absorpt_coefficient_mu 0.077
_exptl_absorpt_correction_T_max 0.985
_exptl_absorpt_correction_T_min 0.979
_exptl_absorpt_correction_type multi-scan
_exptl_absorpt_process_details '(<i>SADABS</i>; Bruker, 2008)'
_exptl_crystal_colour colourless
_exptl_crystal_density_diffrn 1.184
_exptl_crystal_density_method 'not measured'
_exptl_crystal_description Block
_exptl_crystal_F_000 944
_exptl_crystal_size_max 0.28
_exptl_crystal_size_mid 0.25
_exptl_crystal_size_min 0.20
_refine_diff_density_max 0.392
_refine_diff_density_min -0.167
_refine_ls_extinction_method none
_refine_ls_goodness_of_fit_ref 1.008
_refine_ls_hydrogen_treatment constr
_refine_ls_matrix_type full
_refine_ls_number_parameters 301
_refine_ls_number_reflns 4150
_refine_ls_number_restraints 0
_refine_ls_restrained_S_all 1.008
_refine_ls_R_factor_all 0.0777
_refine_ls_R_factor_gt 0.0518
_refine_ls_shift/su_max 0.000
_refine_ls_shift/su_mean 0.000
_refine_ls_structure_factor_coef Fsqd
_refine_ls_weighting_details 'calc w=1/[\s^2^(Fo^2^)+(0.0589P)^2^+1.1855P] where P=(Fo^2^+2Fc^2^)/3'
_refine_ls_weighting_scheme calc
_refine_ls_wR_factor_gt 0.1286
_refine_ls_wR_factor_ref 0.1451
_reflns_number_gt 2894
_reflns_number_total 4150
_reflns_threshold_expression I>2sigma(I)
_cod_data_source_file su2763sup1.cif
_cod_data_source_block II
_cod_original_sg_symbol_H-M 'P 21/c'
_cod_database_code 2239986
_cod_database_fobs_code 2239986

loop_
_symmetry_equiv_pos_as_xyz
'x, y, z'
'-x, y+1/2, -z+1/2'
'-x, -y, -z'
'x, -y-1/2, z-1/2'

loop_
_atom_site_type_symbol
_atom_site_label
_atom_site_fract_x
_atom_site_fract_y
_atom_site_fract_z
_atom_site_U_iso_or_equiv
_atom_site_adp_type
_atom_site_calc_flag
_atom_site_refinement_flags
_atom_site_occupancy
_atom_site_symmetry_multiplicity
C C2 0.0430(2) 0.18137(10) -0.0563(3) 0.0584(6) Uani d . 1 1
H H2 0.0064 0.1957 0.0236 0.070 Uiso calc R 1 1
C C3 0.1492(2) 0.22117(10) -0.0893(3) 0.0608(7) Uani d . 1 1
H H3A 0.1787 0.2114 -0.1752 0.073 Uiso calc R 1 1
H H3B 0.1151 0.2589 -0.0953 0.073 Uiso calc R 1 1
C C4 0.2604(2) 0.21879(9) 0.0150(2) 0.0525(6) Uani d . 1 1
C C5 0.3125(2) 0.16055(10) 0.0412(2) 0.0536(6) Uani d . 1 1
H H5 0.3350 0.1467 -0.0455 0.064 Uiso calc R 1 1
C C6 0.1996(2) 0.12406(10) 0.0777(2) 0.0547(6) Uani d . 1 1
H H6 0.1684 0.1396 0.1592 0.066 Uiso calc R 1 1
C C7 0.2425(2) 0.06462(9) 0.1082(2) 0.0487(6) Uani d . 1 1
C C8 0.2295(2) 0.04233(10) 0.2329(2) 0.0585(6) Uani d . 1 1
H H8 0.1936 0.0639 0.2972 0.070 Uiso calc R 1 1
C C9 0.2691(3) -0.01168(12) 0.2631(3) 0.0719(8) Uani d . 1 1
H H9 0.2592 -0.0264 0.3471 0.086 Uiso calc R 1 1
C C10 0.3228(3) -0.04338(11) 0.1694(3) 0.0739(8) Uani d . 1 1
H H10 0.3503 -0.0796 0.1897 0.089 Uiso calc R 1 1
C C11 0.3358(3) -0.02159(11) 0.0459(3) 0.0708(8) Uani d . 1 1
H H11 0.3724 -0.0431 -0.0180 0.085 Uiso calc R 1 1
C C12 0.2955(3) 0.03161(11) 0.0155(3) 0.0628(7) Uani d . 1 1
H H12 0.3042 0.0457 -0.0695 0.075 Uiso calc R 1 1
C C13 -0.0643(2) 0.18131(9) -0.1681(2) 0.0532(6) Uani d . 1 1
C C14 -0.0462(3) 0.15994(12) -0.2912(3) 0.0727(8) Uani d . 1 1
H H14 0.0343 0.1453 -0.3070 0.087 Uiso calc R 1 1
C C15 -0.1438(4) 0.15961(15) -0.3913(3) 0.0894(10) Uani d . 1 1
H H15 -0.1291 0.1448 -0.4742 0.107 Uiso calc R 1 1
C C16 -0.2622(4) 0.18061(14) -0.3713(4) 0.0901(10) Uani d . 1 1
H H16 -0.3284 0.1803 -0.4400 0.108 Uiso calc R 1 1
C C17 -0.2831(3) 0.20193(14) -0.2516(4) 0.0878(10) Uani d . 1 1
H H17 -0.3643 0.2161 -0.2371 0.105 Uiso calc R 1 1
C C18 -0.1845(3) 0.20295(12) -0.1497(3) 0.0721(8) Uani d . 1 1
H H18 -0.1996 0.2185 -0.0677 0.086 Uiso calc R 1 1
C C19 0.4372(2) 0.15494(10) 0.1351(2) 0.0551(6) Uani d . 1 1
H H19 0.4554 0.1148 0.1414 0.066 Uiso calc R 1 1
C C20 0.5495(3) 0.18046(12) 0.0689(3) 0.0746(8) Uani d . 1 1
H H20A 0.5565 0.1628 -0.0159 0.112 Uiso calc R 1 1
H H20B 0.6284 0.1750 0.1248 0.112 Uiso calc R 1 1
H H20C 0.5345 0.2197 0.0559 0.112 Uiso calc R 1 1
C C21 0.4315(3) 0.17488(12) 0.2767(3) 0.0756(8) Uani d . 1 1
H H21A 0.4220 0.2148 0.2773 0.113 Uiso calc R 1 1
H H21B 0.5101 0.1646 0.3287 0.113 Uiso calc R 1 1
H H21C 0.3589 0.1579 0.3142 0.113 Uiso calc R 1 1
C C22 0.2968(2) 0.35449(9) 0.1078(2) 0.0500(6) Uani d . 1 1
C C23 0.2503(2) 0.45192(9) 0.1050(2) 0.0498(6) Uani d . 1 1
C C24 0.1424(3) 0.48133(11) 0.1271(3) 0.0675(7) Uani d . 1 1
H H24 0.0610 0.4647 0.1159 0.081 Uiso calc R 1 1
C C25 0.1551(3) 0.53614(13) 0.1665(3) 0.0823(9) Uani d . 1 1
H H25 0.0818 0.5569 0.1818 0.099 Uiso calc R 1 1
C C26 0.2743(4) 0.56017(12) 0.1832(3) 0.0806(9) Uani d . 1 1
H H26 0.2825 0.5973 0.2096 0.097 Uiso calc R 1 1
C C27 0.3816(3) 0.52999(12) 0.1614(3) 0.0753(8) Uani d . 1 1
H H27 0.4631 0.5465 0.1738 0.090 Uiso calc R 1 1
C C28 0.3704(3) 0.47520(11) 0.1212(3) 0.0627(7) Uani d . 1 1
H H28 0.4435 0.4545 0.1054 0.075 Uiso calc R 1 1
C C29 -0.0141(3) 0.08902(14) 0.0065(4) 0.1030(12) Uani d . 1 1
H H29A -0.0487 0.1021 0.0863 0.155 Uiso calc R 1 1
H H29B 0.0178 0.0516 0.0201 0.155 Uiso calc R 1 1
H H29C -0.0811 0.0894 -0.0658 0.155 Uiso calc R 1 1
N N1 0.09137(17) 0.12532(8) -0.02577(19) 0.0518(5) Uani d . 1 1
N N2 0.31261(19) 0.25920(8) 0.0822(2) 0.0552(5) Uani d . 1 1
O O1 0.24663(16) 0.31067(6) 0.03989(17) 0.0584(4) Uani d . 1 1
O O2 0.3785(2) 0.35587(7) 0.19522(19) 0.0783(6) Uani d . 1 1
O O3 0.22803(16) 0.39771(6) 0.05421(17) 0.0614(5) Uani d . 1 1

loop_
_atom_site_aniso_label
_atom_site_aniso_U_11
_atom_site_aniso_U_22
_atom_site_aniso_U_33
_atom_site_aniso_U_12
_atom_site_aniso_U_13
_atom_site_aniso_U_23
C2 0.0579(15) 0.0519(15) 0.0644(15) 0.0002(12) -0.0010(12) 0.0028(12)
C3 0.0659(16) 0.0453(14) 0.0689(16) -0.0064(12) -0.0066(13) 0.0039(12)
C4 0.0537(14) 0.0407(13) 0.0622(15) -0.0064(11) -0.0007(11) 0.0020(11)
C5 0.0546(14) 0.0428(13) 0.0625(15) -0.0039(11) 0.0004(11) -0.0012(11)
C6 0.0556(14) 0.0465(13) 0.0607(14) -0.0052(11) -0.0035(11) 0.0059(11)
C7 0.0493(13) 0.0426(13) 0.0524(13) -0.0082(10) -0.0054(11) 0.0023(11)
C8 0.0667(16) 0.0532(15) 0.0554(15) -0.0121(12) 0.0047(12) 0.0002(12)
C9 0.095(2) 0.0556(17) 0.0611(16) -0.0195(15) -0.0130(15) 0.0153(14)
C10 0.081(2) 0.0407(15) 0.094(2) -0.0037(13) -0.0266(17) 0.0028(16)
C11 0.0756(19) 0.0509(17) 0.085(2) -0.0036(14) 0.0024(15) -0.0132(15)
C12 0.0779(18) 0.0539(16) 0.0561(15) -0.0114(13) 0.0033(13) -0.0013(13)
C13 0.0513(14) 0.0430(13) 0.0640(15) 0.0014(11) -0.0017(11) 0.0025(11)
C14 0.0610(17) 0.0781(19) 0.0781(19) 0.0008(14) 0.0005(14) -0.0201(16)
C15 0.101(3) 0.093(2) 0.0714(19) -0.011(2) -0.0080(18) -0.0134(17)
C16 0.084(2) 0.086(2) 0.094(3) -0.0046(19) -0.031(2) 0.024(2)
C17 0.0569(18) 0.088(2) 0.116(3) 0.0213(16) -0.0047(18) 0.024(2)
C18 0.0718(19) 0.0697(18) 0.0758(18) 0.0124(15) 0.0129(15) 0.0058(15)
C19 0.0481(13) 0.0451(14) 0.0704(16) -0.0021(11) -0.0047(11) 0.0002(12)
C20 0.0632(17) 0.0665(18) 0.095(2) -0.0030(14) 0.0126(15) -0.0041(16)
C21 0.084(2) 0.0757(19) 0.0645(17) 0.0037(16) -0.0079(14) -0.0003(15)
C22 0.0591(14) 0.0406(13) 0.0501(13) -0.0032(11) 0.0037(12) 0.0031(11)
C23 0.0626(15) 0.0379(12) 0.0478(13) -0.0020(11) -0.0006(11) 0.0019(10)
C24 0.0640(17) 0.0564(16) 0.0816(18) -0.0004(13) 0.0029(14) 0.0005(14)
C25 0.089(2) 0.0608(19) 0.097(2) 0.0181(17) 0.0090(18) -0.0123(16)
C26 0.108(3) 0.0470(16) 0.084(2) -0.0017(17) -0.0103(18) -0.0136(14)
C27 0.081(2) 0.0556(17) 0.086(2) -0.0166(15) -0.0094(16) -0.0041(15)
C28 0.0621(16) 0.0511(15) 0.0742(17) -0.0031(12) 0.0010(13) -0.0046(13)
C29 0.0671(19) 0.087(2) 0.149(3) -0.0271(17) -0.025(2) 0.050(2)
N1 0.0469(11) 0.0426(11) 0.0643(12) -0.0080(9) -0.0047(9) 0.0060(9)
N2 0.0603(12) 0.0384(11) 0.0657(12) 0.0003(9) -0.0020(10) 0.0038(10)
O1 0.0662(11) 0.0382(9) 0.0683(10) -0.0025(8) -0.0081(8) -0.0025(8)
O2 0.1028(15) 0.0504(11) 0.0750(12) -0.0003(10) -0.0308(12) 0.0000(9)
O3 0.0701(11) 0.0395(9) 0.0714(11) -0.0018(8) -0.0125(9) -0.0031(8)

loop_
_atom_type_symbol
_atom_type_description
_atom_type_scat_dispersion_real
_atom_type_scat_dispersion_imag
_atom_type_scat_source
C C 0.0033 0.0016 'International Tables Vol C Tables 4.2.6.8 and 6.1.1.4'
H H 0.0000 0.0000 'International Tables Vol C Tables 4.2.6.8 and 6.1.1.4'
N N 0.0061 0.0033 'International Tables Vol C Tables 4.2.6.8 and 6.1.1.4'
O O 0.0106 0.0060 'International Tables Vol C Tables 4.2.6.8 and 6.1.1.4'

loop_
_geom_angle_atom_site_label_1
_geom_angle_atom_site_label_2
_geom_angle_atom_site_label_3
_geom_angle
N1 C2 C13 111.92(19)
N1 C2 C3 112.6(2)
C13 C2 C3 109.8(2)
N1 C2 H2 107.4
C13 C2 H2 107.4
C3 C2 H2 107.4
C4 C3 C2 110.7(2)
C4 C3 H3A 109.5
C2 C3 H3A 109.5
C4 C3 H3B 109.5
C2 C3 H3B 109.5
H3A C3 H3B 108.1
N2 C4 C3 127.6(2)
N2 C4 C5 118.7(2)
C3 C4 C5 113.6(2)
C4 C5 C6 107.51(19)
C4 C5 C19 117.11(19)
C6 C5 C19 114.9(2)
C4 C5 H5 105.4
C6 C5 H5 105.4
C19 C5 H5 105.4
N1 C6 C7 110.88(19)
N1 C6 C5 111.81(19)
C7 C6 C5 111.7(2)
N1 C6 H6 107.4
C7 C6 H6 107.4
C5 C6 H6 107.4
C12 C7 C8 118.1(2)
C12 C7 C6 122.0(2)
C8 C7 C6 119.9(2)
C7 C8 C9 120.7(3)
C7 C8 H8 119.6
C9 C8 H8 119.6
C10 C9 C8 120.0(3)
C10 C9 H9 120.0
C8 C9 H9 120.0
C9 C10 C11 119.6(3)
C9 C10 H10 120.2
C11 C10 H10 120.2
C10 C11 C12 120.5(3)
C10 C11 H11 119.7
C12 C11 H11 119.7
C11 C12 C7 121.1(3)
C11 C12 H12 119.5
C7 C12 H12 119.5
C14 C13 C18 117.4(2)
C14 C13 C2 121.7(2)
C18 C13 C2 121.0(2)
C15 C14 C13 121.3(3)
C15 C14 H14 119.3
C13 C14 H14 119.3
C16 C15 C14 120.6(3)
C16 C15 H15 119.7
C14 C15 H15 119.7
C17 C16 C15 119.5(3)
C17 C16 H16 120.3
C15 C16 H16 120.3
C16 C17 C18 120.4(3)
C16 C17 H17 119.8
C18 C17 H17 119.8
C13 C18 C17 120.8(3)
C13 C18 H18 119.6
C17 C18 H18 119.6
C21 C19 C20 112.4(2)
C21 C19 C5 116.9(2)
C20 C19 C5 109.2(2)
C21 C19 H19 105.8
C20 C19 H19 105.8
C5 C19 H19 105.8
C19 C20 H20A 109.5
C19 C20 H20B 109.5
H20A C20 H20B 109.5
C19 C20 H20C 109.5
H20A C20 H20C 109.5
H20B C20 H20C 109.5
C19 C21 H21A 109.5
C19 C21 H21B 109.5
H21A C21 H21B 109.5
C19 C21 H21C 109.5
H21A C21 H21C 109.5
H21B C21 H21C 109.5
O2 C22 O1 129.3(2)
O2 C22 O3 127.3(2)
O1 C22 O3 103.40(19)
C24 C23 C28 121.7(2)
C24 C23 O3 115.4(2)
C28 C23 O3 122.8(2)
C23 C24 C25 119.0(3)
C23 C24 H24 120.5
C25 C24 H24 120.5
C26 C25 C24 120.2(3)
C26 C25 H25 119.9
C24 C25 H25 119.9
C27 C26 C25 120.1(3)
C27 C26 H26 120.0
C25 C26 H26 120.0
C26 C27 C28 120.3(3)
C26 C27 H27 119.8
C28 C27 H27 119.8
C23 C28 C27 118.7(3)
C23 C28 H28 120.7
C27 C28 H28 120.7
N1 C29 H29A 109.5
N1 C29 H29B 109.5
H29A C29 H29B 109.5
N1 C29 H29C 109.5
H29A C29 H29C 109.5
H29B C29 H29C 109.5
C29 N1 C2 110.3(2)
C29 N1 C6 111.9(2)
C2 N1 C6 113.42(18)
C4 N2 O1 108.79(18)
C22 O1 N2 111.42(17)
C22 O3 C23 120.09(18)

loop_
_geom_bond_atom_site_label_1
_geom_bond_atom_site_label_2
_geom_bond_distance
C2 N1 1.456(3)
C2 C13 1.510(3)
C2 C3 1.513(3)
C2 H2 0.9800
C3 C4 1.490(3)
C3 H3A 0.9700
C3 H3B 0.9700
C4 N2 1.273(3)
C4 C5 1.510(3)
C5 C6 1.529(3)
C5 C19 1.537(3)
C5 H5 0.9800
C6 N1 1.462(3)
C6 C7 1.514(3)
C6 H6 0.9800
C7 C12 1.373(3)
C7 C8 1.380(3)
C8 C9 1.382(4)
C8 H8 0.9300
C9 C10 1.365(4)
C9 H9 0.9300
C10 C11 1.365(4)
C10 H10 0.9300
C11 C12 1.366(4)
C11 H11 0.9300
C12 H12 0.9300
C13 C14 1.368(4)
C13 C18 1.375(4)
C14 C15 1.363(4)
C14 H14 0.9300
C15 C16 1.355(5)
C15 H15 0.9300
C16 C17 1.343(5)
C16 H16 0.9300
C17 C18 1.382(4)
C17 H17 0.9300
C18 H18 0.9300
C19 C21 1.508(4)
C19 C20 1.517(4)
C19 H19 0.9800
C20 H20A 0.9600
C20 H20B 0.9600
C20 H20C 0.9600
C21 H21A 0.9600
C21 H21B 0.9600
C21 H21C 0.9600
C22 O2 1.166(3)
C22 O1 1.332(3)
C22 O3 1.342(3)
C23 C24 1.355(3)
C23 C28 1.359(3)
C23 O3 1.406(3)
C24 C25 1.374(4)
C24 H24 0.9300
C25 C26 1.359(4)
C25 H25 0.9300
C26 C27 1.359(4)
C26 H26 0.9300
C27 C28 1.375(4)
C27 H27 0.9300
C28 H28 0.9300
C29 N1 1.454(3)
C29 H29A 0.9600
C29 H29B 0.9600
C29 H29C 0.9600
N2 O1 1.454(2)

loop_
_geom_torsion_atom_site_label_1
_geom_torsion_atom_site_label_2
_geom_torsion_atom_site_label_3
_geom_torsion_atom_site_label_4
_geom_torsion
N1 C2 C3 C4 -50.5(3)
C13 C2 C3 C4 -175.9(2)
C2 C3 C4 N2 -125.4(3)
C2 C3 C4 C5 53.8(3)
N2 C4 C5 C6 123.4(2)
C3 C4 C5 C6 -55.9(3)
N2 C4 C5 C19 -7.7(3)
C3 C4 C5 C19 173.0(2)
C4 C5 C6 N1 56.0(3)
C19 C5 C6 N1 -171.7(2)
C4 C5 C6 C7 -179.08(19)
C19 C5 C6 C7 -46.8(3)
N1 C6 C7 C12 65.1(3)
C5 C6 C7 C12 -60.4(3)
N1 C6 C7 C8 -115.4(2)
C5 C6 C7 C8 119.1(2)
C12 C7 C8 C9 0.1(4)
C6 C7 C8 C9 -179.4(2)
C7 C8 C9 C10 0.5(4)
C8 C9 C10 C11 -0.6(4)
C9 C10 C11 C12 0.0(4)
C10 C11 C12 C7 0.7(4)
C8 C7 C12 C11 -0.8(4)
C6 C7 C12 C11 178.7(2)
N1 C2 C13 C14 -57.7(3)
C3 C2 C13 C14 68.0(3)
N1 C2 C13 C18 122.3(3)
C3 C2 C13 C18 -111.9(3)
C18 C13 C14 C15 -0.6(4)
C2 C13 C14 C15 179.5(3)
C13 C14 C15 C16 0.0(5)
C14 C15 C16 C17 0.0(5)
C15 C16 C17 C18 0.6(5)
C14 C13 C18 C17 1.2(4)
C2 C13 C18 C17 -178.9(3)
C16 C17 C18 C13 -1.2(5)
C4 C5 C19 C21 61.7(3)
C6 C5 C19 C21 -65.9(3)
C4 C5 C19 C20 -67.4(3)
C6 C5 C19 C20 165.0(2)
C28 C23 C24 C25 0.3(4)
O3 C23 C24 C25 -174.8(2)
C23 C24 C25 C26 -0.2(5)
C24 C25 C26 C27 -0.2(5)
C25 C26 C27 C28 0.6(5)
C24 C23 C28 C27 0.1(4)
O3 C23 C28 C27 174.9(2)
C26 C27 C28 C23 -0.6(4)
C13 C2 N1 C29 -56.4(3)
C3 C2 N1 C29 179.4(2)
C13 C2 N1 C6 177.2(2)
C3 C2 N1 C6 53.0(3)
C7 C6 N1 C29 52.5(3)
C5 C6 N1 C29 177.9(3)
C7 C6 N1 C2 178.0(2)
C5 C6 N1 C2 -56.6(3)
C3 C4 N2 O1 -0.8(3)
C5 C4 N2 O1 -179.95(19)
O2 C22 O1 N2 -3.3(4)
O3 C22 O1 N2 178.33(17)
C4 N2 O1 C22 179.5(2)
O2 C22 O3 C23 -0.9(4)
O1 C22 O3 C23 177.43(19)
C24 C23 O3 C22 -133.2(2)
C28 C23 O3 C22 51.7(3)
